data_7053433
loop_
_publ_author_name
'Hobbs, Matthew G.'
'Forster, Taryn D.'
'Borau-Garcia, Javier'
'Knapp, Chrissy J.'
'Tuononen, Heikki M.'
'Roesler, Roland'

_publ_section_title
;
 The influence of electron delocalization upon the stability and structure
 of potential N-heterocyclic carbene precursors with
 1,3-diaryl-imidazolidine-4,5-dione skeletons
;
_journal_issue 7
_journal_name_full 'New Journal of Chemistry'
_journal_page_first 1295
_journal_paper_doi 10.1039/b9nj00771g
_journal_volume 34
_journal_year 2010
_chemical_formula_moiety 'C38 H38 N4 O4, C4 H8 O'
_chemical_formula_sum 'C42 H46 N4 O5'
_chemical_formula_weight 686.83
_chemical_name_systematic
;
?
;
_space_group_IT_number 15
_symmetry_cell_setting monoclinic
_symmetry_space_group_name_Hall '-C 2yc'
_symmetry_space_group_name_H-M 'C 1 2/c 1'
_atom_sites_solution_hydrogens geom
_atom_sites_solution_primary direct
_atom_sites_solution_secondary difmap
_audit_creation_method SHELXL-97
_cell_angle_alpha 90.00
_cell_angle_beta 96.910(1)
_cell_angle_gamma 90.00
_cell_formula_units_Z 8
_cell_length_a 21.883(1)
_cell_length_b 14.616(1)
_cell_length_c 21.925(1)
_cell_measurement_reflns_used 7937
_cell_measurement_temperature 173(2)
_cell_measurement_theta_max 27.48
_cell_measurement_theta_min 1.87
_cell_volume 6961.6(7)
_computing_structure_refinement 'SHELXL-97 (Sheldrick, 1997)'
_diffrn_ambient_temperature 173(2)
_diffrn_measured_fraction_theta_full 0.994
_diffrn_measured_fraction_theta_max 0.995
_diffrn_measurement_device_type 'Nonius KappaCCD'
_diffrn_measurement_method ' \w and \f '
_diffrn_radiation_monochromator graphite
_diffrn_radiation_source 'fine-focus sealed tube'
_diffrn_radiation_type MoK\a
_diffrn_radiation_wavelength 0.71073
_diffrn_reflns_av_R_equivalents 0.1077
_diffrn_reflns_av_sigmaI/netI 0.0638
_diffrn_reflns_limit_h_max 28
_diffrn_reflns_limit_h_min -28
_diffrn_reflns_limit_k_max 18
_diffrn_reflns_limit_k_min -18
_diffrn_reflns_limit_l_max 28
_diffrn_reflns_limit_l_min -28
_diffrn_reflns_number 40438
_diffrn_reflns_theta_full 27.48
_diffrn_reflns_theta_max 27.48
_diffrn_reflns_theta_min 1.87
_diffrn_standards_number 0
_exptl_absorpt_coefficient_mu 0.086
_exptl_absorpt_correction_T_max 0.9948
_exptl_absorpt_correction_T_min 0.9914
_exptl_absorpt_correction_type multi-scan
_exptl_absorpt_process_details 'SORTAV: (Blessing, 1997)'
_exptl_crystal_colour Colorless
_exptl_crystal_density_diffrn 1.311
_exptl_crystal_density_method 'not measured'
_exptl_crystal_description blocks
_exptl_crystal_F_000 2928
_exptl_crystal_size_max 0.10
_exptl_crystal_size_mid 0.10
_exptl_crystal_size_min 0.06
_refine_diff_density_max 0.459
_refine_diff_density_min -0.402
_refine_diff_density_rms 0.091
_refine_ls_extinction_coef 0.0029(3)
_refine_ls_extinction_expression Fc^*^=kFc[1+0.001xFc^2^\l^3^/sin(2\q)]^-1/4^
_refine_ls_extinction_method SHELXL
_refine_ls_goodness_of_fit_ref 1.018
_refine_ls_hydrogen_treatment constr
_refine_ls_matrix_type full
_refine_ls_number_parameters 461
_refine_ls_number_reflns 7937
_refine_ls_number_restraints 0
_refine_ls_restrained_S_all 1.018
_refine_ls_R_factor_all 0.0954
_refine_ls_R_factor_gt 0.0579
_refine_ls_shift/su_max 0.000
_refine_ls_shift/su_mean 0.000
_refine_ls_structure_factor_coef Fsqd
_refine_ls_weighting_details 'calc w=1/[\s^2^(Fo^2^)+(0.0661P)^2^+9.9799P] where P=(Fo^2^+2Fc^2^)/3'
_refine_ls_weighting_scheme calc
_refine_ls_wR_factor_gt 0.1342
_refine_ls_wR_factor_ref 0.1570
_reflns_number_gt 5490
_reflns_number_total 7937
_reflns_threshold_expression >2sigma(I)
_cod_data_source_file b9nj00771g.txt
_cod_data_source_block shelxl2b
_cod_depositor_comments
;
The following automatic conversions were performed:

'_symmetry_cell_setting' value 'Monoclinic' changed to 'monoclinic'
according to /home/saulius/struct/CIF-dictionaries/cif_core.dic
dictionary named 'cif_core.dic' version 2.4.2 from
2011-04-26.

'_exptl_absorpt_correction_type' value 'Multi-scan'
changed to 'multi-scan' according to
/home/saulius/struct/CIF-dictionaries/cif_core.dic dictionary named
'cif_core.dic' version 2.4.2 from 2011-04-26.

Automatic conversion script
Id: cif_fix_values 1891 2012-01-12 08:04:46Z andrius 
;
_cod_database_code 7053433

loop_
_symmetry_equiv_pos_as_xyz
'x, y, z'
'-x, y, -z+1/2'
'x+1/2, y+1/2, z'
'-x+1/2, y+1/2, -z+1/2'
'-x, -y, -z'
'x, -y, z-1/2'
'-x+1/2, -y+1/2, -z'
'x+1/2, -y+1/2, z-1/2'

loop_
_atom_site_label
_atom_site_type_symbol
_atom_site_fract_x
_atom_site_fract_y
_atom_site_fract_z
_atom_site_U_iso_or_equiv
_atom_site_adp_type
_atom_site_occupancy
_atom_site_symmetry_multiplicity
_atom_site_calc_flag
_atom_site_refinement_flags
C1 C 0.29216(9) 0.94754(14) 0.13520(8) 0.0202(4) Uani 1 1 d .
H1 H 0.2930 0.8851 0.1539 0.024 Uiso 1 1 calc R
C2 C 0.19695(9) 1.02053(14) 0.11099(9) 0.0233(4) Uani 1 1 d .
C3 C 0.21592(9) 0.97936(14) 0.05228(9) 0.0236(4) Uani 1 1 d .
C4 C 0.22110(9) 0.98292(14) 0.21824(9) 0.0225(4) Uani 1 1 d .
C5 C 0.23452(9) 1.04418(14) 0.26699(9) 0.0239(4) Uani 1 1 d .
C6 C 0.21010(10) 1.02578(16) 0.32173(10) 0.0295(5) Uani 1 1 d .
H6 H 0.2198 1.0655 0.3558 0.035 Uiso 1 1 calc R
C7 C 0.17243(11) 0.95169(16) 0.32767(10) 0.0321(5) Uani 1 1 d .
H7 H 0.1560 0.9411 0.3652 0.038 Uiso 1 1 calc R
C8 C 0.15862(10) 0.89267(16) 0.27856(10) 0.0300(5) Uani 1 1 d .
H8 H 0.1326 0.8416 0.2827 0.036 Uiso 1 1 calc R
C9 C 0.18244(10) 0.90709(15) 0.22318(10) 0.0253(4) Uani 1 1 d .
C10 C 0.27381(11) 1.12772(16) 0.26441(10) 0.0309(5) Uani 1 1 d .
H10A H 0.2767 1.1598 0.3039 0.046 Uiso 0.50 1 calc PR
H10B H 0.2553 1.1683 0.2317 0.046 Uiso 0.50 1 calc PR
H10C H 0.3151 1.1096 0.2559 0.046 Uiso 0.50 1 calc PR
H10D H 0.2880 1.1320 0.2238 0.046 Uiso 0.50 1 calc PR
H10E H 0.3094 1.1235 0.2960 0.046 Uiso 0.50 1 calc PR
H10F H 0.2497 1.1822 0.2718 0.046 Uiso 0.50 1 calc PR
C11 C 0.16445(11) 0.84263(16) 0.17068(10) 0.0316(5) Uani 1 1 d .
H11A H 0.1847 0.8612 0.1351 0.047 Uiso 0.50 1 calc PR
H11B H 0.1197 0.8443 0.1598 0.047 Uiso 0.50 1 calc PR
H11C H 0.1772 0.7803 0.1829 0.047 Uiso 0.50 1 calc PR
H11D H 0.1364 0.7960 0.1834 0.047 Uiso 0.50 1 calc PR
H11E H 0.2014 0.8129 0.1588 0.047 Uiso 0.50 1 calc PR
H11F H 0.1439 0.8769 0.1356 0.047 Uiso 0.50 1 calc PR
C12 C 0.30711(9) 0.89261(14) 0.02691(9) 0.0224(4) Uani 1 1 d .
C13 C 0.32573(10) 0.94315(15) -0.02228(9) 0.0254(4) Uani 1 1 d .
C14 C 0.36300(10) 0.89837(17) -0.06043(10) 0.0321(5) Uani 1 1 d .
H14 H 0.3761 0.9306 -0.0942 0.039 Uiso 1 1 calc R
C15 C 0.38123(10) 0.80906(17) -0.05039(10) 0.0342(5) Uani 1 1 d .
H15 H 0.4080 0.7812 -0.0759 0.041 Uiso 1 1 calc R
C16 C 0.36049(10) 0.75982(16) -0.00295(10) 0.0311(5) Uani 1 1 d .
H16 H 0.3725 0.6977 0.0031 0.037 Uiso 1 1 calc R
C17 C 0.32224(10) 0.79994(15) 0.03611(9) 0.0253(4) Uani 1 1 d .
C18 C 0.30661(11) 1.04011(16) -0.03623(10) 0.0314(5) Uani 1 1 d .
H18A H 0.2808 1.0616 -0.0056 0.047 Uiso 0.50 1 calc PR
H18B H 0.2832 1.0432 -0.0772 0.047 Uiso 0.50 1 calc PR
H18C H 0.3433 1.0789 -0.0350 0.047 Uiso 0.50 1 calc PR
H18D H 0.3241 1.0609 -0.0730 0.047 Uiso 0.50 1 calc PR
H18E H 0.3217 1.0793 -0.0013 0.047 Uiso 0.50 1 calc PR
H18F H 0.2616 1.0436 -0.0435 0.047 Uiso 0.50 1 calc PR
C19 C 0.29706(11) 0.74062(15) 0.08355(10) 0.0291(5) Uani 1 1 d .
H19A H 0.3138 0.6786 0.0817 0.044 Uiso 0.50 1 calc PR
H19B H 0.2521 0.7384 0.0753 0.044 Uiso 0.50 1 calc PR
H19C H 0.3090 0.7663 0.1245 0.044 Uiso 0.50 1 calc PR
H19D H 0.2694 0.7769 0.1060 0.044 Uiso 0.50 1 calc PR
H19E H 0.3312 0.7172 0.1124 0.044 Uiso 0.50 1 calc PR
H19F H 0.2743 0.6892 0.0631 0.044 Uiso 0.50 1 calc PR
C21 C 0.40100(9) 1.11191(14) 0.20305(9) 0.0231(4) Uani 1 1 d .
C22 C 0.41580(9) 1.02471(14) 0.23997(9) 0.0216(4) Uani 1 1 d .
C23 C 0.37030(10) 1.14640(15) 0.09500(9) 0.0252(5) Uani 1 1 d .
C24 C 0.32558(10) 1.21418(15) 0.08130(9) 0.0283(5) Uani 1 1 d .
C25 C 0.33239(12) 1.27351(16) 0.03266(10) 0.0352(5) Uani 1 1 d .
H25 H 0.3023 1.3197 0.0224 0.042 Uiso 1 1 calc R
C26 C 0.38149(12) 1.26687(18) -0.00088(11) 0.0406(6) Uani 1 1 d .
H26 H 0.3850 1.3077 -0.0340 0.049 Uiso 1 1 calc R
C27 C 0.42553(11) 1.20053(18) 0.01394(10) 0.0379(6) Uani 1 1 d .
H27 H 0.4594 1.1962 -0.0092 0.045 Uiso 1 1 calc R
C28 C 0.42137(10) 1.13971(17) 0.06209(10) 0.0319(5) Uani 1 1 d .
C29 C 0.27172(11) 1.22717(16) 0.11649(10) 0.0343(5) Uani 1 1 d .
H29A H 0.2466 1.2784 0.0989 0.051 Uiso 0.50 1 calc PR
H29B H 0.2865 1.2404 0.1596 0.051 Uiso 0.50 1 calc PR
H29C H 0.2468 1.1713 0.1141 0.051 Uiso 0.50 1 calc PR
H29D H 0.2733 1.1816 0.1495 0.051 Uiso 0.50 1 calc PR
H29E H 0.2335 1.2196 0.0888 0.051 Uiso 0.50 1 calc PR
H29F H 0.2731 1.2888 0.1343 0.051 Uiso 0.50 1 calc PR
C30 C 0.47159(11) 1.0701(2) 0.07676(13) 0.0478(7) Uani 1 1 d .
H30A H 0.5026 1.0776 0.0484 0.072 Uiso 0.50 1 calc PR
H30B H 0.4540 1.0085 0.0724 0.072 Uiso 0.50 1 calc PR
H30C H 0.4909 1.0790 0.1190 0.072 Uiso 0.50 1 calc PR
H30D H 0.4624 1.0325 0.1115 0.072 Uiso 0.50 1 calc PR
H30E H 0.5110 1.1016 0.0875 0.072 Uiso 0.50 1 calc PR
H30F H 0.4741 1.0310 0.0408 0.072 Uiso 0.50 1 calc PR
C31 C 0.40085(9) 0.85813(14) 0.21757(9) 0.0219(4) Uani 1 1 d .
C32 C 0.37439(9) 0.82075(15) 0.26711(9) 0.0267(5) Uani 1 1 d .
C33 C 0.38030(11) 0.72672(16) 0.27753(11) 0.0353(5) Uani 1 1 d .
H33 H 0.3629 0.7002 0.3110 0.042 Uiso 1 1 calc R
C34 C 0.41095(11) 0.67155(16) 0.24005(12) 0.0394(6) Uani 1 1 d .
H34 H 0.4128 0.6073 0.2465 0.047 Uiso 1 1 calc R
C35 C 0.43888(11) 0.71026(16) 0.19324(11) 0.0349(5) Uani 1 1 d .
H35 H 0.4607 0.6721 0.1682 0.042 Uiso 1 1 calc R
C36 C 0.43596(9) 0.80397(15) 0.18162(9) 0.0263(5) Uani 1 1 d .
C37 C 0.34222(11) 0.87740(17) 0.31078(11) 0.0356(5) Uani 1 1 d .
H37A H 0.3272 0.8374 0.3416 0.053 Uiso 0.50 1 calc PR
H37B H 0.3074 0.9095 0.2879 0.053 Uiso 0.50 1 calc PR
H37C H 0.3711 0.9222 0.3312 0.053 Uiso 0.50 1 calc PR
H37D H 0.3433 0.9420 0.2989 0.053 Uiso 0.50 1 calc PR
H37E H 0.3631 0.8699 0.3526 0.053 Uiso 0.50 1 calc PR
H37F H 0.2994 0.8573 0.3093 0.053 Uiso 0.50 1 calc PR
C38 C 0.47194(10) 0.84296(17) 0.13323(10) 0.0320(5) Uani 1 1 d .
H38A H 0.4654 0.9092 0.1304 0.048 Uiso 0.50 1 calc PR
H38B H 0.4580 0.8146 0.0935 0.048 Uiso 0.50 1 calc PR
H38C H 0.5159 0.8304 0.1444 0.048 Uiso 0.50 1 calc PR
H38D H 0.4941 0.7936 0.1151 0.048 Uiso 0.50 1 calc PR
H38E H 0.5015 0.8882 0.1520 0.048 Uiso 0.50 1 calc PR
H38F H 0.4436 0.8724 0.1011 0.048 Uiso 0.50 1 calc PR
C53 C 0.00618(14) 0.8511(2) 0.35311(14) 0.0518(7) Uani 1 1 d .
H53A H -0.0138 0.8130 0.3191 0.062 Uiso 1 1 calc R
H53B H 0.0498 0.8325 0.3623 0.062 Uiso 1 1 calc R
C54 C 0.00108(15) 0.9518(2) 0.33697(14) 0.0581(8) Uani 1 1 d .
H54A H 0.0343 0.9710 0.3128 0.070 Uiso 1 1 calc R
H54B H -0.0393 0.9660 0.3134 0.070 Uiso 1 1 calc R
C55 C 0.00771(16) 0.9968(2) 0.39886(16) 0.0617(9) Uani 1 1 d .
H55A H -0.0187 1.0518 0.3986 0.074 Uiso 1 1 calc R
H55B H 0.0510 1.0147 0.4116 0.074 Uiso 1 1 calc R
C56 C -0.01284(14) 0.9240(2) 0.44131(13) 0.0518(7) Uani 1 1 d .
H56A H 0.0198 0.9126 0.4758 0.062 Uiso 1 1 calc R
H56B H -0.0505 0.9442 0.4585 0.062 Uiso 1 1 calc R
N1 N 0.24222(8) 0.99964(12) 0.15832(7) 0.0215(4) Uani 1 1 d .
N2 N 0.27110(8) 0.93854(12) 0.06893(7) 0.0212(4) Uani 1 1 d .
N3 N 0.36784(8) 1.08638(11) 0.14811(7) 0.0222(4) Uani 1 1 d .
N4 N 0.39236(8) 0.95469(11) 0.20334(7) 0.0205(4) Uani 1 1 d .
O1 O 0.14890(7) 1.05983(11) 0.11528(7) 0.0309(4) Uani 1 1 d .
O2 O 0.18569(7) 0.98112(11) 0.00202(6) 0.0313(4) Uani 1 1 d .
O3 O 0.41700(7) 1.18825(10) 0.21895(7) 0.0316(4) Uani 1 1 d .
O4 O 0.44413(7) 1.02014(10) 0.29104(6) 0.0296(4) Uani 1 1 d .
O5 O -0.02495(9) 0.84301(13) 0.40591(9) 0.0487(5) Uani 1 1 d .
C20 C 0.35969(9) 0.98715(13) 0.14476(8) 0.0197(4) Uani 1 1 d .
H20 H 0.3821 0.9637 0.1108 0.024 Uiso 1 1 calc R

loop_
_atom_site_aniso_label
_atom_site_aniso_U_11
_atom_site_aniso_U_22
_atom_site_aniso_U_33
_atom_site_aniso_U_23
_atom_site_aniso_U_13
_atom_site_aniso_U_12
C1 0.0235(10) 0.0186(10) 0.0179(9) -0.0017(7) 0.0006(7) -0.0006(8)
C2 0.0248(11) 0.0187(10) 0.0258(10) 0.0010(8) 0.0008(8) 0.0003(8)
C3 0.0241(10) 0.0222(11) 0.0236(10) 0.0020(8) -0.0005(8) 0.0014(8)
C4 0.0225(10) 0.0233(11) 0.0220(10) 0.0010(8) 0.0040(7) 0.0036(8)
C5 0.0241(10) 0.0233(11) 0.0243(10) -0.0006(8) 0.0023(8) 0.0050(8)
C6 0.0330(12) 0.0323(13) 0.0235(11) -0.0021(9) 0.0043(8) 0.0074(10)
C7 0.0329(12) 0.0369(13) 0.0281(11) 0.0074(9) 0.0106(9) 0.0074(10)
C8 0.0276(11) 0.0282(12) 0.0348(12) 0.0075(9) 0.0062(9) -0.0007(9)
C9 0.0229(10) 0.0234(11) 0.0295(11) 0.0016(8) 0.0025(8) 0.0038(8)
C10 0.0351(12) 0.0278(12) 0.0297(11) -0.0046(9) 0.0035(9) -0.0017(10)
C11 0.0319(12) 0.0253(12) 0.0373(12) -0.0019(9) 0.0034(9) -0.0059(9)
C12 0.0237(10) 0.0230(11) 0.0195(9) -0.0053(8) -0.0010(7) 0.0005(8)
C13 0.0270(11) 0.0269(11) 0.0212(10) -0.0045(8) -0.0009(8) -0.0032(9)
C14 0.0316(12) 0.0396(14) 0.0256(11) -0.0059(9) 0.0054(9) -0.0049(10)
C15 0.0284(12) 0.0397(14) 0.0352(12) -0.0158(10) 0.0063(9) -0.0010(10)
C16 0.0282(11) 0.0264(12) 0.0373(12) -0.0105(9) -0.0015(9) 0.0038(9)
C17 0.0247(10) 0.0235(11) 0.0259(10) -0.0050(8) -0.0039(8) -0.0008(8)
C18 0.0413(13) 0.0286(12) 0.0237(11) 0.0012(9) 0.0020(9) -0.0034(10)
C19 0.0353(12) 0.0202(11) 0.0303(11) -0.0019(8) -0.0030(9) -0.0009(9)
C21 0.0246(10) 0.0218(11) 0.0225(10) -0.0002(8) 0.0010(8) 0.0012(8)
C22 0.0206(10) 0.0216(10) 0.0225(10) -0.0015(8) 0.0022(7) 0.0001(8)
C23 0.0276(11) 0.0241(11) 0.0223(10) 0.0049(8) -0.0041(8) -0.0053(9)
C24 0.0339(12) 0.0209(11) 0.0279(11) 0.0015(8) -0.0057(9) -0.0038(9)
C25 0.0434(14) 0.0240(12) 0.0352(12) 0.0071(9) -0.0073(10) 0.0012(10)
C26 0.0481(15) 0.0387(14) 0.0329(12) 0.0152(10) -0.0045(11) -0.0100(12)
C27 0.0328(13) 0.0481(16) 0.0322(12) 0.0114(11) 0.0011(9) -0.0065(11)
C28 0.0264(11) 0.0374(13) 0.0305(12) 0.0083(9) -0.0029(9) -0.0047(10)
C29 0.0429(14) 0.0242(12) 0.0346(12) 0.0022(9) -0.0001(10) 0.0048(10)
C30 0.0276(13) 0.067(2) 0.0505(15) 0.0267(14) 0.0107(11) 0.0071(12)
C31 0.0213(10) 0.0174(10) 0.0250(10) 0.0002(7) -0.0048(7) 0.0020(8)
C32 0.0222(10) 0.0258(11) 0.0307(11) 0.0037(9) -0.0024(8) -0.0007(9)
C33 0.0329(12) 0.0284(13) 0.0425(13) 0.0107(10) -0.0036(10) -0.0059(10)
C34 0.0375(13) 0.0195(12) 0.0576(16) 0.0025(10) -0.0092(11) -0.0006(10)
C35 0.0317(12) 0.0254(12) 0.0447(13) -0.0077(10) -0.0067(10) 0.0068(10)
C36 0.0210(10) 0.0248(11) 0.0307(11) -0.0054(8) -0.0060(8) 0.0019(8)
C37 0.0366(13) 0.0385(14) 0.0327(12) 0.0071(10) 0.0087(10) 0.0030(11)
C38 0.0269(11) 0.0367(13) 0.0323(12) -0.0064(9) 0.0028(9) 0.0065(10)
C53 0.0437(16) 0.059(2) 0.0532(17) -0.0038(14) 0.0101(12) -0.0021(14)
C54 0.0469(17) 0.069(2) 0.0600(19) 0.0257(16) 0.0129(14) 0.0014(15)
C55 0.058(2) 0.0475(18) 0.083(2) 0.0025(16) 0.0241(17) -0.0077(15)
C56 0.0540(17) 0.0503(18) 0.0506(16) 0.0009(13) 0.0040(13) 0.0007(14)
N1 0.0226(9) 0.0214(9) 0.0203(8) -0.0016(6) 0.0019(6) 0.0017(7)
N2 0.0233(9) 0.0205(9) 0.0189(8) -0.0016(6) -0.0020(6) 0.0021(7)
N3 0.0251(9) 0.0193(9) 0.0214(8) 0.0024(6) -0.0003(6) -0.0014(7)
N4 0.0240(9) 0.0178(9) 0.0186(8) -0.0010(6) -0.0020(6) 0.0019(7)
O1 0.0271(8) 0.0309(9) 0.0344(8) 0.0007(6) 0.0016(6) 0.0086(7)
O2 0.0300(8) 0.0371(9) 0.0244(8) -0.0008(6) -0.0061(6) 0.0041(7)
O3 0.0403(9) 0.0206(8) 0.0323(8) -0.0021(6) -0.0019(6) -0.0031(7)
O4 0.0363(9) 0.0282(8) 0.0219(7) -0.0001(6) -0.0069(6) -0.0016(7)
O5 0.0458(11) 0.0440(12) 0.0564(12) 0.0088(9) 0.0069(9) -0.0088(9)
C20 0.0209(10) 0.0197(10) 0.0178(9) 0.0009(7) -0.0007(7) 0.0023(8)

loop_
_atom_type_symbol
_atom_type_description
_atom_type_scat_dispersion_real
_atom_type_scat_dispersion_imag
_atom_type_scat_source
C C 0.0033 0.0016 'International Tables Vol C Tables 4.2.6.8 and 6.1.1.4'
H H 0.0000 0.0000 'International Tables Vol C Tables 4.2.6.8 and 6.1.1.4'
N N 0.0061 0.0033 'International Tables Vol C Tables 4.2.6.8 and 6.1.1.4'
O O 0.0106 0.0060 'International Tables Vol C Tables 4.2.6.8 and 6.1.1.4'

loop_
_geom_angle_atom_site_label_1
_geom_angle_atom_site_label_2
_geom_angle_atom_site_label_3
_geom_angle
N1 C1 N2 103.20(15)
N1 C1 C20 119.15(16)
N2 C1 C20 109.88(15)
N1 C1 H1 108.0
N2 C1 H1 108.0
C20 C1 H1 108.0
O1 C2 N1 126.70(19)
O1 C2 C3 125.46(18)
N1 C2 C3 107.71(17)
O2 C3 N2 128.54(19)
O2 C3 C2 125.72(19)
N2 C3 C2 105.69(16)
C5 C4 C9 121.25(18)
C5 C4 N1 121.27(18)
C9 C4 N1 117.26(17)
C6 C5 C4 117.8(2)
C6 C5 C10 118.02(19)
C4 C5 C10 124.17(19)
C7 C6 C5 121.9(2)
C7 C6 H6 119.1
C5 C6 H6 119.1
C6 C7 C8 119.6(2)
C6 C7 H7 120.2
C8 C7 H7 120.2
C7 C8 C9 120.9(2)
C7 C8 H8 119.5
C9 C8 H8 119.5
C8 C9 C4 118.5(2)
C8 C9 C11 118.8(2)
C4 C9 C11 122.67(19)
C5 C10 H10A 109.5
C5 C10 H10B 109.5
H10A C10 H10B 109.5
C5 C10 H10C 109.5
H10A C10 H10C 109.5
H10B C10 H10C 109.5
C5 C10 H10D 109.5
H10A C10 H10D 141.1
H10B C10 H10D 56.3
H10C C10 H10D 56.3
C5 C10 H10E 109.5
H10A C10 H10E 56.3
H10B C10 H10E 141.1
H10C C10 H10E 56.3
H10D C10 H10E 109.5
C5 C10 H10F 109.5
H10A C10 H10F 56.3
H10B C10 H10F 56.3
H10C C10 H10F 141.1
H10D C10 H10F 109.5
H10E C10 H10F 109.5
C9 C11 H11A 109.5
C9 C11 H11B 109.5
H11A C11 H11B 109.5
C9 C11 H11C 109.5
H11A C11 H11C 109.5
H11B C11 H11C 109.5
C9 C11 H11D 109.5
H11A C11 H11D 141.1
H11B C11 H11D 56.3
H11C C11 H11D 56.3
C9 C11 H11E 109.5
H11A C11 H11E 56.3
H11B C11 H11E 141.1
H11C C11 H11E 56.3
H11D C11 H11E 109.5
C9 C11 H11F 109.5
H11A C11 H11F 56.3
H11B C11 H11F 56.3
H11C C11 H11F 141.1
H11D C11 H11F 109.5
H11E C11 H11F 109.5
C17 C12 C13 122.13(19)
C17 C12 N2 119.55(18)
C13 C12 N2 118.32(18)
C14 C13 C12 117.1(2)
C14 C13 C18 119.3(2)
C12 C13 C18 123.59(19)
C15 C14 C13 121.8(2)
C15 C14 H14 119.1
C13 C14 H14 119.1
C14 C15 C16 119.9(2)
C14 C15 H15 120.1
C16 C15 H15 120.1
C15 C16 C17 121.1(2)
C15 C16 H16 119.4
C17 C16 H16 119.4
C16 C17 C12 117.7(2)
C16 C17 C19 118.5(2)
C12 C17 C19 123.69(19)
C13 C18 H18A 109.5
C13 C18 H18B 109.5
H18A C18 H18B 109.5
C13 C18 H18C 109.5
H18A C18 H18C 109.5
H18B C18 H18C 109.5
C13 C18 H18D 109.5
H18A C18 H18D 141.1
H18B C18 H18D 56.3
H18C C18 H18D 56.3
C13 C18 H18E 109.5
H18A C18 H18E 56.3
H18B C18 H18E 141.1
H18C C18 H18E 56.3
H18D C18 H18E 109.5
C13 C18 H18F 109.5
H18A C18 H18F 56.3
H18B C18 H18F 56.3
H18C C18 H18F 141.1
H18D C18 H18F 109.5
H18E C18 H18F 109.5
C17 C19 H19A 109.5
C17 C19 H19B 109.5
H19A C19 H19B 109.5
C17 C19 H19C 109.5
H19A C19 H19C 109.5
H19B C19 H19C 109.5
C17 C19 H19D 109.5
H19A C19 H19D 141.1
H19B C19 H19D 56.3
H19C C19 H19D 56.3
C17 C19 H19E 109.5
H19A C19 H19E 56.3
H19B C19 H19E 141.1
H19C C19 H19E 56.3
H19D C19 H19E 109.5
C17 C19 H19F 109.5
H19A C19 H19F 56.3
H19B C19 H19F 56.3
H19C C19 H19F 141.1
H19D C19 H19F 109.5
H19E C19 H19F 109.5
O3 C21 N3 127.24(19)
O3 C21 C22 125.69(18)
N3 C21 C22 107.05(17)
O4 C22 N4 128.04(19)
O4 C22 C21 126.02(19)
N4 C22 C21 105.92(16)
C24 C23 C28 121.20(19)
C24 C23 N3 120.21(19)
C28 C23 N3 118.33(18)
C25 C24 C23 117.9(2)
C25 C24 C29 118.6(2)
C23 C24 C29 123.56(19)
C26 C25 C24 121.7(2)
C26 C25 H25 119.1
C24 C25 H25 119.1
C25 C26 C27 119.5(2)
C25 C26 H26 120.2
C27 C26 H26 120.2
C26 C27 C28 121.4(2)
C26 C27 H27 119.3
C28 C27 H27 119.3
C27 C28 C23 118.3(2)
C27 C28 C30 118.8(2)
C23 C28 C30 122.9(2)
C24 C29 H29A 109.5
C24 C29 H29B 109.5
H29A C29 H29B 109.5
C24 C29 H29C 109.5
H29A C29 H29C 109.5
H29B C29 H29C 109.5
C24 C29 H29D 109.5
H29A C29 H29D 141.1
H29B C29 H29D 56.3
H29C C29 H29D 56.3
C24 C29 H29E 109.5
H29A C29 H29E 56.3
H29B C29 H29E 141.1
H29C C29 H29E 56.3
H29D C29 H29E 109.5
C24 C29 H29F 109.5
H29A C29 H29F 56.3
H29B C29 H29F 56.3
H29C C29 H29F 141.1
H29D C29 H29F 109.5
H29E C29 H29F 109.5
C28 C30 H30A 109.5
C28 C30 H30B 109.5
H30A C30 H30B 109.5
C28 C30 H30C 109.5
H30A C30 H30C 109.5
H30B C30 H30C 109.5
C28 C30 H30D 109.5
H30A C30 H30D 141.1
H30B C30 H30D 56.3
H30C C30 H30D 56.3
C28 C30 H30E 109.5
H30A C30 H30E 56.3
H30B C30 H30E 141.1
H30C C30 H30E 56.3
H30D C30 H30E 109.5
C28 C30 H30F 109.5
H30A C30 H30F 56.3
H30B C30 H30F 56.3
H30C C30 H30F 141.1
H30D C30 H30F 109.5
H30E C30 H30F 109.5
C32 C31 C36 121.24(19)
C32 C31 N4 119.41(18)
C36 C31 N4 119.36(18)
C33 C32 C31 118.1(2)
C33 C32 C37 118.6(2)
C31 C32 C37 123.2(2)
C34 C33 C32 121.3(2)
C34 C33 H33 119.4
C32 C33 H33 119.4
C35 C34 C33 119.6(2)
C35 C34 H34 120.2
C33 C34 H34 120.2
C34 C35 C36 121.7(2)
C34 C35 H35 119.2
C36 C35 H35 119.2
C35 C36 C31 117.8(2)
C35 C36 C38 119.0(2)
C31 C36 C38 123.21(19)
C32 C37 H37A 109.5
C32 C37 H37B 109.5
H37A C37 H37B 109.5
C32 C37 H37C 109.5
H37A C37 H37C 109.5
H37B C37 H37C 109.5
C32 C37 H37D 109.5
H37A C37 H37D 141.1
H37B C37 H37D 56.3
H37C C37 H37D 56.3
C32 C37 H37E 109.5
H37A C37 H37E 56.3
H37B C37 H37E 141.1
H37C C37 H37E 56.3
H37D C37 H37E 109.5
C32 C37 H37F 109.5
H37A C37 H37F 56.3
H37B C37 H37F 56.3
H37C C37 H37F 141.1
H37D C37 H37F 109.5
H37E C37 H37F 109.5
C36 C38 H38A 109.5
C36 C38 H38B 109.5
H38A C38 H38B 109.5
C36 C38 H38C 109.5
H38A C38 H38C 109.5
H38B C38 H38C 109.5
C36 C38 H38D 109.5
H38A C38 H38D 141.1
H38B C38 H38D 56.3
H38C C38 H38D 56.3
C36 C38 H38E 109.5
H38A C38 H38E 56.3
H38B C38 H38E 141.1
H38C C38 H38E 56.3
H38D C38 H38E 109.5
C36 C38 H38F 109.5
H38A C38 H38F 56.3
H38B C38 H38F 56.3
H38C C38 H38F 141.1
H38D C38 H38F 109.5
H38E C38 H38F 109.5
O5 C53 C54 104.1(2)
O5 C53 H53A 110.9
C54 C53 H53A 110.9
O5 C53 H53B 110.9
C54 C53 H53B 110.9
H53A C53 H53B 109.0
C55 C54 C53 102.6(2)
C55 C54 H54A 111.2
C53 C54 H54A 111.2
C55 C54 H54B 111.2
C53 C54 H54B 111.2
H54A C54 H54B 109.2
C54 C55 C56 104.1(3)
C54 C55 H55A 110.9
C56 C55 H55A 110.9
C54 C55 H55B 110.9
C56 C55 H55B 110.9
H55A C55 H55B 108.9
O5 C56 C55 107.4(2)
O5 C56 H56A 110.2
C55 C56 H56A 110.2
O5 C56 H56B 110.2
C55 C56 H56B 110.2
H56A C56 H56B 108.5
C2 N1 C4 115.86(17)
C2 N1 C1 110.56(15)
C4 N1 C1 123.38(16)
C3 N2 C12 124.59(16)
C3 N2 C1 112.83(16)
C12 N2 C1 122.57(16)
C21 N3 C20 111.10(15)
C21 N3 C23 117.77(16)
C20 N3 C23 124.79(16)
C22 N4 C31 125.02(16)
C22 N4 C20 112.41(16)
C31 N4 C20 122.47(15)
C53 O5 C56 107.4(2)
N3 C20 N4 103.45(15)
N3 C20 C1 118.52(16)
N4 C20 C1 110.29(15)
N3 C20 H20 108.0
N4 C20 H20 108.0
C1 C20 H20 108.0

loop_
_geom_bond_atom_site_label_1
_geom_bond_atom_site_label_2
_geom_bond_distance
C1 N1 1.471(3)
C1 N2 1.476(2)
C1 C20 1.577(3)
C1 H1 1.0000
C2 O1 1.212(3)
C2 N1 1.380(3)
C2 C3 1.523(3)
C3 O2 1.215(2)
C3 N2 1.357(3)
C4 C5 1.398(3)
C4 C9 1.406(3)
C4 N1 1.465(3)
C5 C6 1.397(3)
C5 C10 1.498(3)
C6 C7 1.377(3)
C6 H6 0.9500
C7 C8 1.384(3)
C7 H7 0.9500
C8 C9 1.394(3)
C8 H8 0.9500
C9 C11 1.503(3)
C10 H10A 0.9800
C10 H10B 0.9800
C10 H10C 0.9800
C10 H10D 0.9800
C10 H10E 0.9800
C10 H10F 0.9800
C11 H11A 0.9800
C11 H11B 0.9800
C11 H11C 0.9800
C11 H11D 0.9800
C11 H11E 0.9800
C11 H11F 0.9800
C12 C17 1.403(3)
C12 C13 1.407(3)
C12 N2 1.447(3)
C13 C14 1.399(3)
C13 C18 1.499(3)
C14 C15 1.375(4)
C14 H14 0.9500
C15 C16 1.386(3)
C15 H15 0.9500
C16 C17 1.396(3)
C16 H16 0.9500
C17 C19 1.508(3)
C18 H18A 0.9800
C18 H18B 0.9800
C18 H18C 0.9800
C18 H18D 0.9800
C18 H18E 0.9800
C18 H18F 0.9800
C19 H19A 0.9800
C19 H19B 0.9800
C19 H19C 0.9800
C19 H19D 0.9800
C19 H19E 0.9800
C19 H19F 0.9800
C21 O3 1.208(3)
C21 N3 1.381(2)
C21 C22 1.524(3)
C22 O4 1.215(2)
C22 N4 1.362(3)
C23 C24 1.400(3)
C23 C28 1.405(3)
C23 N3 1.464(2)
C24 C25 1.396(3)
C24 C29 1.496(3)
C25 C26 1.377(4)
C25 H25 0.9500
C26 C27 1.378(4)
C26 H26 0.9500
C27 C28 1.391(3)
C27 H27 0.9500
C28 C30 1.503(3)
C29 H29A 0.9800
C29 H29B 0.9800
C29 H29C 0.9800
C29 H29D 0.9800
C29 H29E 0.9800
C29 H29F 0.9800
C30 H30A 0.9800
C30 H30B 0.9800
C30 H30C 0.9800
C30 H30D 0.9800
C30 H30E 0.9800
C30 H30F 0.9800
C31 C32 1.402(3)
C31 C36 1.408(3)
C31 N4 1.453(3)
C32 C33 1.397(3)
C32 C37 1.503(3)
C33 C34 1.381(4)
C33 H33 0.9500
C34 C35 1.378(4)
C34 H34 0.9500
C35 C36 1.393(3)
C35 H35 0.9500
C36 C38 1.507(3)
C37 H37A 0.9800
C37 H37B 0.9800
C37 H37C 0.9800
C37 H37D 0.9800
C37 H37E 0.9800
C37 H37F 0.9800
C38 H38A 0.9800
C38 H38B 0.9800
C38 H38C 0.9800
C38 H38D 0.9800
C38 H38E 0.9800
C38 H38F 0.9800
C53 O5 1.417(3)
C53 C54 1.514(4)
C53 H53A 0.9900
C53 H53B 0.9900
C54 C55 1.499(5)
C54 H54A 0.9900
C54 H54B 0.9900
C55 C56 1.516(4)
C55 H55A 0.9900
C55 H55B 0.9900
C56 O5 1.423(4)
C56 H56A 0.9900
C56 H56B 0.9900
N3 C20 1.462(3)
N4 C20 1.471(2)
C20 H20 1.0000

loop_
_geom_torsion_atom_site_label_1
_geom_torsion_atom_site_label_2
_geom_torsion_atom_site_label_3
_geom_torsion_atom_site_label_4
_geom_torsion
O1 C2 C3 O2 0.6(4)
N1 C2 C3 O2 176.8(2)
O1 C2 C3 N2 -177.0(2)
N1 C2 C3 N2 -0.8(2)
C9 C4 C5 C6 2.3(3)
N1 C4 C5 C6 176.81(18)
C9 C4 C5 C10 -178.2(2)
N1 C4 C5 C10 -3.7(3)
C4 C5 C6 C7 -2.0(3)
C10 C5 C6 C7 178.5(2)
C5 C6 C7 C8 0.8(3)
C6 C7 C8 C9 0.1(3)
C7 C8 C9 C4 0.2(3)
C7 C8 C9 C11 -178.1(2)
C5 C4 C9 C8 -1.5(3)
N1 C4 C9 C8 -176.18(18)
C5 C4 C9 C11 176.8(2)
N1 C4 C9 C11 2.1(3)
C17 C12 C13 C14 -3.2(3)
N2 C12 C13 C14 176.96(18)
C17 C12 C13 C18 175.36(19)
N2 C12 C13 C18 -4.5(3)
C12 C13 C14 C15 -0.4(3)
C18 C13 C14 C15 -179.1(2)
C13 C14 C15 C16 2.7(3)
C14 C15 C16 C17 -1.5(3)
C15 C16 C17 C12 -2.0(3)
C15 C16 C17 C19 175.08(19)
C13 C12 C17 C16 4.4(3)
N2 C12 C17 C16 -175.77(18)
C13 C12 C17 C19 -172.53(19)
N2 C12 C17 C19 7.3(3)
O3 C21 C22 O4 2.2(3)
N3 C21 C22 O4 -179.5(2)
O3 C21 C22 N4 -176.2(2)
N3 C21 C22 N4 2.1(2)
C28 C23 C24 C25 1.8(3)
N3 C23 C24 C25 175.79(19)
C28 C23 C24 C29 -177.3(2)
N3 C23 C24 C29 -3.2(3)
C23 C24 C25 C26 -0.5(3)
C29 C24 C25 C26 178.6(2)
C24 C25 C26 C27 -0.5(4)
C25 C26 C27 C28 0.2(4)
C26 C27 C28 C23 1.0(4)
C26 C27 C28 C30 -178.8(2)
C24 C23 C28 C27 -2.0(3)
N3 C23 C28 C27 -176.2(2)
C24 C23 C28 C30 177.8(2)
N3 C23 C28 C30 3.6(3)
C36 C31 C32 C33 -4.2(3)
N4 C31 C32 C33 176.37(18)
C36 C31 C32 C37 173.4(2)
N4 C31 C32 C37 -6.1(3)
C31 C32 C33 C34 -0.4(3)
C37 C32 C33 C34 -178.1(2)
C32 C33 C34 C35 3.2(4)
C33 C34 C35 C36 -1.5(4)
C34 C35 C36 C31 -3.0(3)
C34 C35 C36 C38 174.9(2)
C32 C31 C36 C35 5.8(3)
N4 C31 C36 C35 -174.73(18)
C32 C31 C36 C38 -171.96(19)
N4 C31 C36 C38 7.5(3)
O5 C53 C54 C55 37.4(3)
C53 C54 C55 C56 -24.8(3)
C54 C55 C56 O5 4.3(3)
O1 C2 N1 C4 30.5(3)
C3 C2 N1 C4 -145.56(17)
O1 C2 N1 C1 177.1(2)
C3 C2 N1 C1 1.0(2)
C5 C4 N1 C2 -110.8(2)
C9 C4 N1 C2 63.9(2)
C5 C4 N1 C1 107.4(2)
C9 C4 N1 C1 -78.0(2)
N2 C1 N1 C2 -0.8(2)
C20 C1 N1 C2 121.23(18)
N2 C1 N1 C4 142.79(18)
C20 C1 N1 C4 -95.2(2)
O2 C3 N2 C12 4.3(4)
C2 C3 N2 C12 -178.21(18)
O2 C3 N2 C1 -177.2(2)
C2 C3 N2 C1 0.3(2)
C17 C12 N2 C3 -121.1(2)
C13 C12 N2 C3 58.7(3)
C17 C12 N2 C1 60.5(3)
C13 C12 N2 C1 -119.7(2)
N1 C1 N2 C3 0.3(2)
C20 C1 N2 C3 -127.82(18)
N1 C1 N2 C12 178.84(17)
C20 C1 N2 C12 50.8(2)
O3 C21 N3 C20 177.5(2)
C22 C21 N3 C20 -0.7(2)
O3 C21 N3 C23 24.1(3)
C22 C21 N3 C23 -154.17(17)
C24 C23 N3 C21 -93.1(2)
C28 C23 N3 C21 81.1(2)
C24 C23 N3 C20 117.4(2)
C28 C23 N3 C20 -68.4(3)
O4 C22 N4 C31 -4.5(3)
C21 C22 N4 C31 173.87(17)
O4 C22 N4 C20 178.9(2)
C21 C22 N4 C20 -2.8(2)
C32 C31 N4 C22 66.5(3)
C36 C31 N4 C22 -113.0(2)
C32 C31 N4 C20 -117.2(2)
C36 C31 N4 C20 63.3(3)
C54 C53 O5 C56 -35.8(3)
C55 C56 O5 C53 19.8(3)
C21 N3 C20 N4 -0.8(2)
C23 N3 C20 N4 150.36(17)
C21 N3 C20 C1 121.55(18)
C23 N3 C20 C1 -87.2(2)
C22 N4 C20 N3 2.3(2)
C31 N4 C20 N3 -174.40(16)
C22 N4 C20 C1 -125.38(17)
C31 N4 C20 C1 57.9(2)
N1 C1 C20 N3 -28.9(2)
N2 C1 C20 N3 89.80(19)
N1 C1 C20 N4 90.0(2)
N2 C1 C20 N4 -151.31(15)
